data_7711159
loop_
_publ_author_name
'Huang, Yi'
'Huang, Junben'
'Zhang, Yong'

_publ_section_title
;
 Wide band gap thiophosphates ASrPS4 (A=Li, Na, K, Rb, Cs): cation size
 effect induced successive structure transformation
;
_journal_name_full 'Dalton Transactions'
_journal_paper_doi 10.1039/D2DT02321K
_journal_year 2022
_chemical_formula_moiety 'C33 H30 N2 O P Ru S2 1+, Cl 1-, C H2 Cl2'
_chemical_formula_sum 'C34 H32 Cl3 N2 O P Ru S2'
_chemical_formula_weight 787.12
_space_group_crystal_system triclinic
_space_group_IT_number 2
_space_group_name_Hall '-P 1'
_space_group_name_H-M_alt 'P -1'
_atom_sites_solution_hydrogens mixed
_audit_creation_method SHELXL-2018/3
_audit_update_record
;
2022-07-08 deposited with the CCDC.	2022-09-05 downloaded from the CCDC.
;
_cell_angle_alpha 73.7661(17)
_cell_angle_beta 81.0311(14)
_cell_angle_gamma 88.0351(13)
_cell_formula_units_Z 2
_cell_length_a 9.26627(12)
_cell_length_b 10.6232(2)
_cell_length_c 17.6628(3)
_cell_measurement_reflns_used 23386
_cell_measurement_temperature 95(2)
_cell_measurement_theta_max 77.1910
_cell_measurement_theta_min 4.8360
_cell_volume 1648.87(5)
_computing_cell_refinement 'CrysAlisPro 1.171.40.84a (Rigaku OD, 2020)'
_computing_data_collection 'CrysAlisPro 1.171.40.84a (Rigaku OD, 2020)'
_computing_data_reduction 'CrysAlisPro 1.171.40.84a (Rigaku OD, 2020)'
_computing_molecular_graphics
;
WinGX (Farrugia, 2012); ORTEP-3 (Farrugia, 2012);
PLATON (Spek, 2009); Olex2 (Dolomanov et al., 2009)
;
_computing_publication_material
;
WinGX (Farrugia, 2012); ORTEP-3 (Farrugia, 2012);
PLATON (Spek, 2009); Olex2 (Dolomanov et al., 2009)
;
_computing_structure_refinement 'SHELXL-2018/3 (Sheldrick, 2015)'
_computing_structure_solution 'SHELXT-2018/2 (Sheldrick, 2015)'
_diffrn_ambient_temperature 95(2)
_diffrn_measured_fraction_theta_full 0.996
_diffrn_measured_fraction_theta_max 0.993
_diffrn_measurement_device_type 'Rigaku XtaLAB Pro: Kappa dual offset/far'
_diffrn_measurement_method '\w scans'
_diffrn_radiation_probe x-ray
_diffrn_radiation_type CuK\a
_diffrn_radiation_wavelength 1.54184
_diffrn_reflns_av_unetI/netI 0.0209
_diffrn_reflns_Laue_measured_fraction_full 0.996
_diffrn_reflns_Laue_measured_fraction_max 0.993
_diffrn_reflns_limit_h_max 11
_diffrn_reflns_limit_h_min -11
_diffrn_reflns_limit_k_max 13
_diffrn_reflns_limit_k_min -13
_diffrn_reflns_limit_l_max 22
_diffrn_reflns_limit_l_min -22
_diffrn_reflns_number 12222
_diffrn_reflns_point_group_measured_fraction_full 0.996
_diffrn_reflns_point_group_measured_fraction_max 0.993
_diffrn_reflns_theta_full 67.684
_diffrn_reflns_theta_max 74.485
_diffrn_reflns_theta_min 2.636
_diffrn_source 'microfocus sealed X-ray tube'
_exptl_absorpt_coefficient_mu 7.977
_exptl_absorpt_correction_T_max 1.00000
_exptl_absorpt_correction_T_min 0.68185
_exptl_absorpt_correction_type multi-scan
_exptl_absorpt_process_details
;
CrysAlisPro 1.171.40.84a (Rigaku Oxford Diffraction, 2020).
Empirical absorption correction using spherical
harmonics, frame scaling and detector area scaling,
implemented in SCALE3 ABSPACK scaling algorithm.
;
_exptl_crystal_colour yellow
_exptl_crystal_density_diffrn 1.585
_exptl_crystal_description plank
_exptl_crystal_F_000 800
_exptl_crystal_recrystallization_method 'vapor diffusion of diethyl ether into dichloromethane solution'
_exptl_crystal_size_max 0.148
_exptl_crystal_size_mid 0.063
_exptl_crystal_size_min 0.047
_refine_diff_density_max 2.212
_refine_diff_density_min -1.949
_refine_diff_density_rms 0.171
_refine_ls_extinction_method none
_refine_ls_goodness_of_fit_ref 1.079
_refine_ls_hydrogen_treatment mixed
_refine_ls_matrix_type full
_refine_ls_number_parameters 402
_refine_ls_number_reflns 12222
_refine_ls_number_restraints 1
_refine_ls_restrained_S_all 1.079
_refine_ls_R_factor_all 0.0780
_refine_ls_R_factor_gt 0.0760
_refine_ls_shift/su_max 0.001
_refine_ls_shift/su_mean 0.000
_refine_ls_structure_factor_coef Fsqd
_refine_ls_weighting_details 'w=1/[\s^2^(Fo^2^)+(0.1655P)^2^+3.2075P] where P=(Fo^2^+2Fc^2^)/3'
_refine_ls_weighting_scheme calc
_refine_ls_wR_factor_gt 0.2167
_refine_ls_wR_factor_ref 0.2211
_reflns_Friedel_coverage 0.000
_reflns_number_gt 11594
_reflns_number_total 12222
_reflns_threshold_expression 'I > 2\s(I)'
_cod_data_source_file d2dt02321k2.cif
_cod_data_source_block jk947
_cod_database_code 7711159
_shelx_shelxl_version_number 2018/3
_shelx_space_group_comment
;
The symmetry employed for this shelxl refinement is uniquely defined
by the following loop, which should always be used as a source of
symmetry information in preference to the above space-group names.
They are only intended as comments.
;
_shelx_estimated_absorpt_t_min 0.385
_shelx_estimated_absorpt_t_max 0.706

loop_
_space_group_symop_operation_xyz
'x, y, z'
'-x, -y, -z'

loop_
_atom_site_label
_atom_site_type_symbol
_atom_site_fract_x
_atom_site_fract_y
_atom_site_fract_z
_atom_site_U_iso_or_equiv
_atom_site_adp_type
_atom_site_occupancy
_atom_site_site_symmetry_order
_atom_site_calc_flag
_atom_site_refinement_flags_posn
_atom_site_refinement_flags_adp
_atom_site_refinement_flags_occupancy
_atom_site_disorder_assembly
_atom_site_disorder_group
Ru1 Ru 0.62947(4) 0.51575(4) 0.71413(2) 0.01672(18) Uani 1 1 d D . . . .
H1 H 0.795(4) 0.560(10) 0.707(6) 0.05(3) Uiso 1 1 d D . . . .
S1 S 0.38954(16) 0.42323(15) 0.74348(9) 0.0228(3) Uani 1 1 d . . . . .
S2 S 0.91680(18) 0.52967(17) 0.87612(10) 0.0311(4) Uani 1 1 d . . . . .
P1 P 0.58176(16) 0.70759(15) 0.62245(8) 0.0177(3) Uani 1 1 d . . . . .
O1 O 0.7306(7) 0.3876(5) 0.5849(3) 0.0400(13) Uani 1 1 d . . . . .
N1 N 0.6740(6) 0.3391(5) 0.8095(3) 0.0203(10) Uani 1 1 d . . . . .
N2 N 0.5537(6) 0.5840(5) 0.8216(3) 0.0196(10) Uani 1 1 d . . . . .
C1 C 0.6920(8) 0.4383(7) 0.6331(4) 0.0289(14) Uani 1 1 d . . . . .
C11 C 0.4271(8) 0.2631(7) 0.8036(4) 0.0294(14) Uani 1 1 d . . . . .
H11A H 0.344158 0.235656 0.847492 0.035 Uiso 1 1 calc R U . . .
H11B H 0.430563 0.201399 0.770420 0.035 Uiso 1 1 calc R U . . .
C12 C 0.5657(7) 0.2485(6) 0.8395(3) 0.0214(12) Uani 1 1 d . . . . .
C13 C 0.5784(8) 0.1351(6) 0.9011(4) 0.0258(13) Uani 1 1 d . . . . .
H13 H 0.499187 0.074444 0.920982 0.031 Uiso 1 1 calc R U . . .
C14 C 0.7067(8) 0.1118(7) 0.9329(4) 0.0280(14) Uani 1 1 d . . . . .
H14 H 0.718772 0.033930 0.973731 0.034 Uiso 1 1 calc R U . . .
C15 C 0.8160(8) 0.2037(7) 0.9039(4) 0.0282(13) Uani 1 1 d . . . . .
H15 H 0.904782 0.190429 0.925572 0.034 Uiso 1 1 calc R U . . .
C16 C 0.7988(7) 0.3174(6) 0.8426(4) 0.0222(12) Uani 1 1 d . . . . .
C17 C 0.9221(7) 0.4149(7) 0.8151(4) 0.0277(14) Uani 1 1 d . . . . .
H17A H 0.918575 0.465152 0.759076 0.033 Uiso 1 1 calc R U . . .
H17B H 1.015852 0.367281 0.816674 0.033 Uiso 1 1 calc R U . . .
C21 C 0.3078(7) 0.5062(7) 0.8146(4) 0.0271(13) Uani 1 1 d . . . . .
H21A H 0.248101 0.578875 0.787298 0.032 Uiso 1 1 calc R U . . .
H21B H 0.240517 0.444136 0.856386 0.032 Uiso 1 1 calc R U . . .
C22 C 0.4121(7) 0.5617(6) 0.8549(4) 0.0226(12) Uani 1 1 d . . . . .
C23 C 0.3511(8) 0.5920(7) 0.9242(4) 0.0310(15) Uani 1 1 d . . . . .
H23 H 0.250846 0.574300 0.945398 0.037 Uiso 1 1 calc R U . . .
C24 C 0.4403(9) 0.6490(7) 0.9618(4) 0.0366(17) Uani 1 1 d . . . . .
H24 H 0.401794 0.671843 1.009238 0.044 Uiso 1 1 calc R U . . .
C25 C 0.5841(9) 0.6719(7) 0.9300(4) 0.0314(15) Uani 1 1 d . . . . .
H25 H 0.645712 0.711383 0.955282 0.038 Uiso 1 1 calc R U . . .
C26 C 0.6414(7) 0.6375(6) 0.8603(4) 0.0247(13) Uani 1 1 d . . . . .
C27 C 0.8008(8) 0.6620(7) 0.8291(4) 0.0303(14) Uani 1 1 d . . . . .
H27A H 0.830299 0.744790 0.838051 0.036 Uiso 1 1 calc R U . . .
H27B H 0.816764 0.673350 0.770835 0.036 Uiso 1 1 calc R U . . .
C31 C 0.6618(7) 0.7270(6) 0.5191(3) 0.0220(12) Uani 1 1 d . . . . .
C32 C 0.5897(7) 0.7929(6) 0.4561(4) 0.0245(12) Uani 1 1 d . . . . .
H32 H 0.493066 0.823043 0.466844 0.029 Uiso 1 1 calc R U . . .
C33 C 0.6581(9) 0.8150(7) 0.3773(4) 0.0322(15) Uani 1 1 d . . . . .
H33 H 0.607587 0.859863 0.334913 0.039 Uiso 1 1 calc R U . . .
C34 C 0.7988(9) 0.7721(7) 0.3605(4) 0.0332(15) Uani 1 1 d . . . . .
H34 H 0.844559 0.787151 0.306674 0.040 Uiso 1 1 calc R U . . .
C35 C 0.8731(8) 0.7068(7) 0.4226(4) 0.0310(14) Uani 1 1 d . . . . .
H35 H 0.969774 0.677057 0.411352 0.037 Uiso 1 1 calc R U . . .
C36 C 0.8056(7) 0.6853(6) 0.5009(4) 0.0238(12) Uani 1 1 d . . . . .
H36 H 0.857370 0.641624 0.543110 0.029 Uiso 1 1 calc R U . . .
C41 C 0.6450(7) 0.8572(6) 0.6399(3) 0.0211(12) Uani 1 1 d . . . . .
C42 C 0.7421(7) 0.9465(6) 0.5827(4) 0.0260(13) Uani 1 1 d . . . . .
H42 H 0.772475 0.932943 0.531658 0.031 Uiso 1 1 calc R U . . .
C43 C 0.7939(8) 1.0544(7) 0.6002(4) 0.0311(14) Uani 1 1 d . . . . .
H43 H 0.859367 1.114198 0.560916 0.037 Uiso 1 1 calc R U . . .
C44 C 0.7514(8) 1.0763(7) 0.6743(4) 0.0316(15) Uani 1 1 d . . . . .
H44 H 0.788261 1.149869 0.686177 0.038 Uiso 1 1 calc R U . . .
C45 C 0.6540(8) 0.9888(6) 0.7310(4) 0.0284(14) Uani 1 1 d . . . . .
H45 H 0.624657 1.002438 0.782032 0.034 Uiso 1 1 calc R U . . .
C46 C 0.5994(7) 0.8819(6) 0.7136(4) 0.0237(12) Uani 1 1 d . . . . .
H46 H 0.530171 0.824916 0.752248 0.028 Uiso 1 1 calc R U . . .
C51 C 0.3869(6) 0.7346(6) 0.6170(3) 0.0204(11) Uani 1 1 d . . . . .
C52 C 0.3100(7) 0.8365(7) 0.6387(4) 0.0259(13) Uani 1 1 d . . . . .
H52 H 0.360686 0.900474 0.653093 0.031 Uiso 1 1 calc R U . . .
C53 C 0.1590(8) 0.8465(8) 0.6398(4) 0.0310(14) Uani 1 1 d . . . . .
H53 H 0.107708 0.917463 0.654037 0.037 Uiso 1 1 calc R U . . .
C54 C 0.0838(7) 0.7516(7) 0.6197(4) 0.0289(14) Uani 1 1 d . . . . .
H54 H -0.019329 0.756115 0.622176 0.035 Uiso 1 1 calc R U . . .
C55 C 0.1597(7) 0.6510(7) 0.5962(4) 0.0278(14) Uani 1 1 d . . . . .
H55 H 0.108694 0.587831 0.581244 0.033 Uiso 1 1 calc R U . . .
C56 C 0.3107(7) 0.6417(7) 0.5944(4) 0.0247(13) Uani 1 1 d . . . . .
H56 H 0.362244 0.572708 0.577886 0.030 Uiso 1 1 calc R U . . .
Cl1 Cl 0.83970(18) 0.78524(17) 1.03323(9) 0.0321(4) Uani 1 1 d . . . . .
Cl1S Cl 0.98470(19) 0.98283(18) 0.80893(10) 0.0352(4) Uani 1 1 d . . . . .
Cl2S Cl 1.2851(2) 0.93339(17) 0.83827(11) 0.0362(4) Uani 1 1 d . . . . .
C1S C 1.1016(8) 0.9476(9) 0.8822(4) 0.0389(17) Uani 1 1 d . . . . .
H1SA H 1.069922 0.864533 0.923034 0.047 Uiso 1 1 calc R U . . .
H1SB H 1.095154 1.018382 0.908982 0.047 Uiso 1 1 calc R U . . .

loop_
_atom_site_aniso_label
_atom_site_aniso_U_11
_atom_site_aniso_U_22
_atom_site_aniso_U_33
_atom_site_aniso_U_23
_atom_site_aniso_U_13
_atom_site_aniso_U_12
Ru1 0.0202(3) 0.0151(3) 0.0125(2) 0.00069(18) -0.00302(17) -0.00293(16)
S1 0.0250(7) 0.0197(7) 0.0215(7) 0.0014(5) -0.0082(5) -0.0074(5)
S2 0.0276(8) 0.0302(9) 0.0354(9) -0.0029(7) -0.0146(6) -0.0041(6)
P1 0.0221(7) 0.0154(7) 0.0137(6) 0.0006(5) -0.0048(5) -0.0023(5)
O1 0.069(4) 0.028(3) 0.020(2) -0.0051(19) 0.001(2) 0.006(2)
N1 0.026(3) 0.018(2) 0.015(2) -0.0003(18) -0.0050(18) -0.001(2)
N2 0.028(3) 0.015(2) 0.015(2) -0.0026(18) -0.0041(19) -0.0029(19)
C1 0.041(4) 0.021(3) 0.019(3) 0.004(2) -0.005(3) 0.002(3)
C11 0.037(4) 0.020(3) 0.027(3) 0.005(2) -0.009(3) -0.008(3)
C12 0.030(3) 0.016(3) 0.017(3) -0.001(2) -0.004(2) -0.003(2)
C13 0.036(3) 0.022(3) 0.017(3) -0.002(2) -0.002(2) -0.007(3)
C14 0.039(4) 0.021(3) 0.020(3) 0.001(2) -0.007(3) 0.000(3)
C15 0.032(3) 0.028(3) 0.024(3) -0.003(3) -0.012(2) 0.004(3)
C16 0.025(3) 0.023(3) 0.018(3) -0.004(2) -0.004(2) 0.001(2)
C17 0.023(3) 0.029(3) 0.027(3) 0.000(3) -0.005(2) 0.002(3)
C21 0.022(3) 0.028(3) 0.027(3) -0.003(3) 0.000(2) -0.007(3)
C22 0.027(3) 0.020(3) 0.017(3) 0.000(2) -0.001(2) -0.003(2)
C23 0.036(4) 0.033(4) 0.018(3) 0.000(3) -0.001(2) 0.007(3)
C24 0.057(5) 0.031(4) 0.021(3) -0.007(3) -0.007(3) 0.015(3)
C25 0.048(4) 0.023(3) 0.029(3) -0.009(3) -0.022(3) 0.005(3)
C26 0.033(3) 0.016(3) 0.024(3) 0.001(2) -0.012(2) -0.002(2)
C27 0.037(4) 0.019(3) 0.037(4) -0.002(3) -0.019(3) -0.005(3)
C31 0.031(3) 0.017(3) 0.018(3) -0.004(2) -0.004(2) -0.007(2)
C32 0.033(3) 0.021(3) 0.017(3) 0.000(2) -0.004(2) -0.001(2)
C33 0.052(4) 0.026(3) 0.018(3) -0.001(2) -0.011(3) -0.007(3)
C34 0.051(4) 0.027(4) 0.018(3) -0.002(2) 0.000(3) -0.012(3)
C35 0.034(3) 0.026(3) 0.030(3) -0.006(3) 0.001(3) -0.009(3)
C36 0.026(3) 0.024(3) 0.017(3) 0.001(2) -0.001(2) -0.009(2)
C41 0.024(3) 0.019(3) 0.020(3) -0.001(2) -0.009(2) 0.000(2)
C42 0.029(3) 0.021(3) 0.024(3) 0.002(2) -0.007(2) -0.003(2)
C43 0.035(3) 0.021(3) 0.034(3) 0.001(3) -0.009(3) -0.007(3)
C44 0.040(4) 0.019(3) 0.038(4) -0.005(3) -0.017(3) -0.004(3)
C45 0.044(4) 0.019(3) 0.025(3) -0.005(2) -0.015(3) 0.003(3)
C46 0.033(3) 0.015(3) 0.021(3) 0.000(2) -0.008(2) 0.000(2)
C51 0.022(3) 0.022(3) 0.015(2) 0.001(2) -0.005(2) -0.003(2)
C52 0.030(3) 0.025(3) 0.024(3) -0.007(2) -0.006(2) -0.003(3)
C53 0.029(3) 0.035(4) 0.029(3) -0.010(3) -0.003(3) 0.006(3)
C54 0.023(3) 0.035(4) 0.025(3) -0.001(3) -0.006(2) -0.005(3)
C55 0.031(3) 0.028(3) 0.023(3) -0.001(3) -0.009(2) -0.006(3)
C56 0.030(3) 0.025(3) 0.018(3) -0.002(2) -0.006(2) -0.002(2)
Cl1 0.0302(8) 0.0313(8) 0.0276(7) 0.0064(6) -0.0074(6) -0.0107(6)
Cl1S 0.0367(8) 0.0389(9) 0.0287(8) -0.0065(7) -0.0041(6) -0.0076(7)
Cl2S 0.0379(9) 0.0297(9) 0.0371(9) -0.0034(7) -0.0047(7) -0.0028(7)
C1S 0.036(4) 0.054(5) 0.025(3) -0.009(3) -0.002(3) -0.016(3)

loop_
_atom_type_symbol
_atom_type_description
_atom_type_scat_dispersion_real
_atom_type_scat_dispersion_imag
_atom_type_scat_source
C C 0.0181 0.0091 'International Tables Vol C Tables 4.2.6.8 and 6.1.1.4'
H H 0.0000 0.0000 'International Tables Vol C Tables 4.2.6.8 and 6.1.1.4'
N N 0.0311 0.0180 'International Tables Vol C Tables 4.2.6.8 and 6.1.1.4'
O O 0.0492 0.0322 'International Tables Vol C Tables 4.2.6.8 and 6.1.1.4'
P P 0.2955 0.4335 'International Tables Vol C Tables 4.2.6.8 and 6.1.1.4'
S S 0.3331 0.5567 'International Tables Vol C Tables 4.2.6.8 and 6.1.1.4'
Cl Cl 0.3639 0.7018 'International Tables Vol C Tables 4.2.6.8 and 6.1.1.4'
Ru Ru 0.0552 3.2960 'International Tables Vol C Tables 4.2.6.8 and 6.1.1.4'

loop_
_geom_angle_atom_site_label_1
_geom_angle_atom_site_label_2
_geom_angle_atom_site_label_3
_geom_angle
_geom_angle_site_symmetry_1
_geom_angle_site_symmetry_3
_geom_angle_publ_flag
C1 Ru1 N1 93.5(2) . . ?
C1 Ru1 N2 173.0(2) . . ?
N1 Ru1 N2 79.68(19) . . ?
C1 Ru1 P1 90.7(2) . . ?
N1 Ru1 P1 175.64(13) . . ?
N2 Ru1 P1 96.12(13) . . ?
C1 Ru1 S1 94.7(2) . . ?
N1 Ru1 S1 83.00(14) . . ?
N2 Ru1 S1 82.75(14) . . ?
P1 Ru1 S1 97.70(5) . . ?
C1 Ru1 H1 88(4) . . ?
N1 Ru1 H1 88(4) . . ?
N2 Ru1 H1 94(4) . . ?
P1 Ru1 H1 91(4) . . ?
S1 Ru1 H1 171(4) . . ?
C21 S1 C11 103.9(3) . . ?
C21 S1 Ru1 99.6(2) . . ?
C11 S1 Ru1 99.3(2) . . ?
C27 S2 C17 103.7(3) . . ?
C31 P1 C51 103.2(3) . . ?
C31 P1 C41 101.8(3) . . ?
C51 P1 C41 104.5(3) . . ?
C31 P1 Ru1 117.1(2) . . ?
C51 P1 Ru1 113.60(19) . . ?
C41 P1 Ru1 115.04(19) . . ?
C12 N1 C16 117.4(5) . . ?
C12 N1 Ru1 117.3(4) . . ?
C16 N1 Ru1 125.3(4) . . ?
C22 N2 C26 117.3(5) . . ?
C22 N2 Ru1 117.3(4) . . ?
C26 N2 Ru1 125.2(4) . . ?
O1 C1 Ru1 178.1(6) . . ?
C12 C11 S1 116.6(5) . . ?
C12 C11 H11A 108.1 . . ?
S1 C11 H11A 108.1 . . ?
C12 C11 H11B 108.1 . . ?
S1 C11 H11B 108.1 . . ?
H11A C11 H11B 107.3 . . ?
N1 C12 C13 122.9(6) . . ?
N1 C12 C11 120.3(5) . . ?
C13 C12 C11 116.7(6) . . ?
C14 C13 C12 119.5(6) . . ?
C14 C13 H13 120.3 . . ?
C12 C13 H13 120.3 . . ?
C15 C14 C13 118.2(6) . . ?
C15 C14 H14 120.9 . . ?
C13 C14 H14 120.9 . . ?
C14 C15 C16 120.8(6) . . ?
C14 C15 H15 119.6 . . ?
C16 C15 H15 119.6 . . ?
N1 C16 C15 121.3(6) . . ?
N1 C16 C17 121.0(5) . . ?
C15 C16 C17 117.7(6) . . ?
C16 C17 S2 113.0(5) . . ?
C16 C17 H17A 109.0 . . ?
S2 C17 H17A 109.0 . . ?
C16 C17 H17B 109.0 . . ?
S2 C17 H17B 109.0 . . ?
H17A C17 H17B 107.8 . . ?
C22 C21 S1 116.0(5) . . ?
C22 C21 H21A 108.3 . . ?
S1 C21 H21A 108.3 . . ?
C22 C21 H21B 108.3 . . ?
S1 C21 H21B 108.3 . . ?
H21A C21 H21B 107.4 . . ?
N2 C22 C23 124.0(6) . . ?
N2 C22 C21 120.4(5) . . ?
C23 C22 C21 115.6(6) . . ?
C22 C23 C24 118.1(7) . . ?
C22 C23 H23 120.9 . . ?
C24 C23 H23 120.9 . . ?
C25 C24 C23 119.3(6) . . ?
C25 C24 H24 120.4 . . ?
C23 C24 H24 120.4 . . ?
C24 C25 C26 120.5(6) . . ?
C24 C25 H25 119.8 . . ?
C26 C25 H25 119.8 . . ?
N2 C26 C25 120.8(6) . . ?
N2 C26 C27 121.0(6) . . ?
C25 C26 C27 118.2(6) . . ?
C26 C27 S2 113.2(5) . . ?
C26 C27 H27A 108.9 . . ?
S2 C27 H27A 108.9 . . ?
C26 C27 H27B 108.9 . . ?
S2 C27 H27B 108.9 . . ?
H27A C27 H27B 107.8 . . ?
C32 C31 C36 118.1(6) . . ?
C32 C31 P1 121.8(5) . . ?
C36 C31 P1 119.8(5) . . ?
C31 C32 C33 120.6(6) . . ?
C31 C32 H32 119.7 . . ?
C33 C32 H32 119.7 . . ?
C34 C33 C32 120.6(6) . . ?
C34 C33 H33 119.7 . . ?
C32 C33 H33 119.7 . . ?
C33 C34 C35 119.7(6) . . ?
C33 C34 H34 120.1 . . ?
C35 C34 H34 120.1 . . ?
C36 C35 C34 119.8(7) . . ?
C36 C35 H35 120.1 . . ?
C34 C35 H35 120.1 . . ?
C35 C36 C31 121.1(6) . . ?
C35 C36 H36 119.4 . . ?
C31 C36 H36 119.4 . . ?
C46 C41 C42 118.4(6) . . ?
C46 C41 P1 119.3(5) . . ?
C42 C41 P1 122.3(5) . . ?
C43 C42 C41 120.3(6) . . ?
C43 C42 H42 119.8 . . ?
C41 C42 H42 119.8 . . ?
C42 C43 C44 121.0(6) . . ?
C42 C43 H43 119.5 . . ?
C44 C43 H43 119.5 . . ?
C43 C44 C45 118.9(6) . . ?
C43 C44 H44 120.6 . . ?
C45 C44 H44 120.6 . . ?
C46 C45 C44 120.7(6) . . ?
C46 C45 H45 119.7 . . ?
C44 C45 H45 119.7 . . ?
C45 C46 C41 120.7(6) . . ?
C45 C46 H46 119.7 . . ?
C41 C46 H46 119.7 . . ?
C52 C51 C56 118.9(6) . . ?
C52 C51 P1 123.2(5) . . ?
C56 C51 P1 117.8(5) . . ?
C51 C52 C53 120.9(6) . . ?
C51 C52 H52 119.5 . . ?
C53 C52 H52 119.5 . . ?
C52 C53 C54 119.7(7) . . ?
C52 C53 H53 120.2 . . ?
C54 C53 H53 120.2 . . ?
C55 C54 C53 119.9(6) . . ?
C55 C54 H54 120.0 . . ?
C53 C54 H54 120.0 . . ?
C54 C55 C56 120.4(6) . . ?
C54 C55 H55 119.8 . . ?
C56 C55 H55 119.8 . . ?
C55 C56 C51 120.1(6) . . ?
C55 C56 H56 119.9 . . ?
C51 C56 H56 119.9 . . ?
Cl1S C1S Cl2S 110.6(4) . . ?
Cl1S C1S H1SA 109.5 . . ?
Cl2S C1S H1SA 109.5 . . ?
Cl1S C1S H1SB 109.5 . . ?
Cl2S C1S H1SB 109.5 . . ?
H1SA C1S H1SB 108.1 . . ?

loop_
_geom_bond_atom_site_label_1
_geom_bond_atom_site_label_2
_geom_bond_distance
_geom_bond_site_symmetry_2
_geom_bond_publ_flag
Ru1 C1 1.851(7) . ?
Ru1 N1 2.219(5) . ?
Ru1 N2 2.223(5) . ?
Ru1 P1 2.2994(14) . ?
Ru1 S1 2.3840(15) . ?
Ru1 H1 1.60(3) . ?
S1 C21 1.791(7) . ?
S1 C11 1.791(7) . ?
S2 C27 1.829(7) . ?
S2 C17 1.834(8) . ?
P1 C31 1.817(6) . ?
P1 C51 1.832(6) . ?
P1 C41 1.833(6) . ?
O1 C1 1.137(9) . ?
N1 C12 1.352(8) . ?
N1 C16 1.360(8) . ?
N2 C22 1.352(8) . ?
N2 C26 1.369(8) . ?
C11 C12 1.504(9) . ?
C11 H11A 0.9900 . ?
C11 H11B 0.9900 . ?
C12 C13 1.395(8) . ?
C13 C14 1.378(10) . ?
C13 H13 0.9500 . ?
C14 C15 1.368(10) . ?
C14 H14 0.9500 . ?
C15 C16 1.402(9) . ?
C15 H15 0.9500 . ?
C16 C17 1.497(9) . ?
C17 H17A 0.9900 . ?
C17 H17B 0.9900 . ?
C21 C22 1.508(9) . ?
C21 H21A 0.9900 . ?
C21 H21B 0.9900 . ?
C22 C23 1.383(9) . ?
C23 C24 1.387(12) . ?
C23 H23 0.9500 . ?
C24 C25 1.364(12) . ?
C24 H24 0.9500 . ?
C25 C26 1.402(10) . ?
C25 H25 0.9500 . ?
C26 C27 1.498(10) . ?
C27 H27A 0.9900 . ?
C27 H27B 0.9900 . ?
C31 C32 1.392(8) . ?
C31 C36 1.408(9) . ?
C32 C33 1.395(9) . ?
C32 H32 0.9500 . ?
C33 C34 1.381(11) . ?
C33 H33 0.9500 . ?
C34 C35 1.392(10) . ?
C34 H34 0.9500 . ?
C35 C36 1.386(9) . ?
C35 H35 0.9500 . ?
C36 H36 0.9500 . ?
C41 C46 1.398(9) . ?
C41 C42 1.404(9) . ?
C42 C43 1.387(10) . ?
C42 H42 0.9500 . ?
C43 C44 1.388(11) . ?
C43 H43 0.9500 . ?
C44 C45 1.391(10) . ?
C44 H44 0.9500 . ?
C45 C46 1.386(9) . ?
C45 H45 0.9500 . ?
C46 H46 0.9500 . ?
C51 C52 1.386(9) . ?
C51 C56 1.410(9) . ?
C52 C53 1.397(10) . ?
C52 H52 0.9500 . ?
C53 C54 1.398(10) . ?
C53 H53 0.9500 . ?
C54 C55 1.383(11) . ?
C54 H54 0.9500 . ?
C55 C56 1.395(10) . ?
C55 H55 0.9500 . ?
C56 H56 0.9500 . ?
Cl1S C1S 1.768(8) . ?
Cl2S C1S 1.776(8) . ?
C1S H1SA 0.9900 . ?
C1S H1SB 0.9900 . ?

loop_
_geom_torsion_atom_site_label_1
_geom_torsion_atom_site_label_2
_geom_torsion_atom_site_label_3
_geom_torsion_atom_site_label_4
_geom_torsion
_geom_torsion_site_symmetry_1
_geom_torsion_site_symmetry_2
_geom_torsion_site_symmetry_3
_geom_torsion_site_symmetry_4
_geom_torsion_publ_flag
C21 S1 C11 C12 -82.6(6) . . . . ?
Ru1 S1 C11 C12 19.8(6) . . . . ?
C16 N1 C12 C13 -1.1(9) . . . . ?
Ru1 N1 C12 C13 -178.2(5) . . . . ?
C16 N1 C12 C11 -177.4(6) . . . . ?
Ru1 N1 C12 C11 5.6(8) . . . . ?
S1 C11 C12 N1 -18.8(8) . . . . ?
S1 C11 C12 C13 164.7(5) . . . . ?
N1 C12 C13 C14 -0.8(10) . . . . ?
C11 C12 C13 C14 175.6(6) . . . . ?
C12 C13 C14 C15 1.9(10) . . . . ?
C13 C14 C15 C16 -1.1(10) . . . . ?
C12 N1 C16 C15 1.9(9) . . . . ?
Ru1 N1 C16 C15 178.7(5) . . . . ?
C12 N1 C16 C17 -177.7(6) . . . . ?
Ru1 N1 C16 C17 -0.9(8) . . . . ?
C14 C15 C16 N1 -0.8(10) . . . . ?
C14 C15 C16 C17 178.8(6) . . . . ?
N1 C16 C17 S2 94.6(6) . . . . ?
C15 C16 C17 S2 -84.9(7) . . . . ?
C27 S2 C17 C16 -87.6(5) . . . . ?
C11 S1 C21 C22 81.3(5) . . . . ?
Ru1 S1 C21 C22 -20.9(5) . . . . ?
C26 N2 C22 C23 1.4(9) . . . . ?
Ru1 N2 C22 C23 176.4(5) . . . . ?
C26 N2 C22 C21 178.4(6) . . . . ?
Ru1 N2 C22 C21 -6.6(7) . . . . ?
S1 C21 C22 N2 20.2(8) . . . . ?
S1 C21 C22 C23 -162.5(5) . . . . ?
N2 C22 C23 C24 0.1(10) . . . . ?
C21 C22 C23 C24 -177.1(6) . . . . ?
C22 C23 C24 C25 -0.6(10) . . . . ?
C23 C24 C25 C26 -0.4(10) . . . . ?
C22 N2 C26 C25 -2.3(9) . . . . ?
Ru1 N2 C26 C25 -176.9(4) . . . . ?
C22 N2 C26 C27 178.2(5) . . . . ?
Ru1 N2 C26 C27 3.6(8) . . . . ?
C24 C25 C26 N2 1.9(10) . . . . ?
C24 C25 C26 C27 -178.6(6) . . . . ?
N2 C26 C27 S2 -95.8(6) . . . . ?
C25 C26 C27 S2 84.7(7) . . . . ?
C17 S2 C27 C26 87.4(6) . . . . ?
C51 P1 C31 C32 19.8(6) . . . . ?
C41 P1 C31 C32 -88.3(6) . . . . ?
Ru1 P1 C31 C32 145.3(5) . . . . ?
C51 P1 C31 C36 -166.0(5) . . . . ?
C41 P1 C31 C36 85.9(5) . . . . ?
Ru1 P1 C31 C36 -40.5(6) . . . . ?
C36 C31 C32 C33 0.9(10) . . . . ?
P1 C31 C32 C33 175.1(5) . . . . ?
C31 C32 C33 C34 -0.1(10) . . . . ?
C32 C33 C34 C35 -0.3(11) . . . . ?
C33 C34 C35 C36 0.0(11) . . . . ?
C34 C35 C36 C31 0.8(10) . . . . ?
C32 C31 C36 C35 -1.2(10) . . . . ?
P1 C31 C36 C35 -175.6(5) . . . . ?
C31 P1 C41 C46 177.0(5) . . . . ?
C51 P1 C41 C46 69.9(5) . . . . ?
Ru1 P1 C41 C46 -55.3(5) . . . . ?
C31 P1 C41 C42 -5.1(6) . . . . ?
C51 P1 C41 C42 -112.2(5) . . . . ?
Ru1 P1 C41 C42 122.5(5) . . . . ?
C46 C41 C42 C43 1.7(9) . . . . ?
P1 C41 C42 C43 -176.2(5) . . . . ?
C41 C42 C43 C44 0.1(10) . . . . ?
C42 C43 C44 C45 -0.8(10) . . . . ?
C43 C44 C45 C46 -0.4(10) . . . . ?
C44 C45 C46 C41 2.3(10) . . . . ?
C42 C41 C46 C45 -2.9(9) . . . . ?
P1 C41 C46 C45 175.0(5) . . . . ?
C31 P1 C51 C52 -117.6(5) . . . . ?
C41 P1 C51 C52 -11.5(6) . . . . ?
Ru1 P1 C51 C52 114.6(5) . . . . ?
C31 P1 C51 C56 66.5(5) . . . . ?
C41 P1 C51 C56 172.6(5) . . . . ?
Ru1 P1 C51 C56 -61.2(5) . . . . ?
C56 C51 C52 C53 1.1(9) . . . . ?
P1 C51 C52 C53 -174.6(5) . . . . ?
C51 C52 C53 C54 0.9(10) . . . . ?
C52 C53 C54 C55 -2.3(10) . . . . ?
C53 C54 C55 C56 1.7(10) . . . . ?
C54 C55 C56 C51 0.4(9) . . . . ?
C52 C51 C56 C55 -1.8(9) . . . . ?
P1 C51 C56 C55 174.2(5) . . . . ?
